data_7153863
loop_
_publ_author_name
'Sudhakar, Gangarajula'
'Bayya, Shruthi'
'Kadam, Vilas D.'
'Nanubolu, Jagadeesh Babu'

_publ_section_title
;
 Total synthesis of gonytolides C and G, lachnone C, and formal synthesis
 of blennolide C and diversonol.
;
_journal_issue 30
_journal_name_full 'Organic &amp; biomolecular chemistry'
_journal_page_first 5601
_journal_page_last 5610
_journal_paper_doi 10.1039/c4ob00950a
_journal_volume 12
_journal_year 2014
_chemical_absolute_configuration unk
_chemical_formula_moiety 'C7 H10 O6'
_chemical_formula_sum 'C7 H10 O6'
_chemical_formula_weight 190.15
_chemical_name_systematic
; 
 Methyl 2,2-dihydroxy-2-(5-oxotetrahydrofuran-2-yl)acetate 
;
_space_group_IT_number 19
_symmetry_cell_setting orthorhombic
_symmetry_space_group_name_Hall 'P 2ac 2ab'
_symmetry_space_group_name_H-M 'P 21 21 21'
_atom_sites_solution_hydrogens geom
_atom_sites_solution_primary direct
_atom_sites_solution_secondary difmap
_audit_creation_method SHELXL-97
_cell_angle_alpha 90.00
_cell_angle_beta 90.00
_cell_angle_gamma 90.00
_cell_formula_units_Z 4
_cell_length_a 6.7699(4)
_cell_length_b 8.2068(5)
_cell_length_c 15.1001(9)
_cell_measurement_reflns_used 7449
_cell_measurement_temperature 293(2)
_cell_measurement_theta_max 28.00
_cell_measurement_theta_min 2.70
_cell_volume 838.95(9)
_computing_cell_refinement 'Bruker SMART'
_computing_data_collection 'Bruker SMART'
_computing_data_reduction 'Bruker SAINT'
_computing_molecular_graphics 'Bruker SHELXTL'
_computing_publication_material 'Bruker SHELXTL'
_computing_structure_refinement 'SHELXL-97 (Sheldrick, 1997)'
_computing_structure_solution 'SHELXS-97 (Sheldrick, 1990)'
_diffrn_ambient_temperature 293(2)
_diffrn_measured_fraction_theta_full 0.998
_diffrn_measured_fraction_theta_max 0.998
_diffrn_measurement_device_type 'CCD area detector'
_diffrn_measurement_method 'phi and omega scans'
_diffrn_radiation_monochromator graphite
_diffrn_radiation_source 'fine-focus sealed tube'
_diffrn_radiation_type MoK\a
_diffrn_radiation_wavelength 0.71073
_diffrn_reflns_av_R_equivalents 0.0183
_diffrn_reflns_av_sigmaI/netI 0.0120
_diffrn_reflns_limit_h_max 8
_diffrn_reflns_limit_h_min -8
_diffrn_reflns_limit_k_max 9
_diffrn_reflns_limit_k_min -9
_diffrn_reflns_limit_l_max 17
_diffrn_reflns_limit_l_min -17
_diffrn_reflns_number 7978
_diffrn_reflns_theta_full 25.00
_diffrn_reflns_theta_max 25.00
_diffrn_reflns_theta_min 2.70
_exptl_absorpt_coefficient_mu 0.134
_exptl_absorpt_correction_T_max 0.9621
_exptl_absorpt_correction_T_min 0.9383
_exptl_absorpt_correction_type multi-scan
_exptl_absorpt_process_details 'Bruker AXS SADABS program'
_exptl_crystal_colour colourless
_exptl_crystal_density_diffrn 1.505
_exptl_crystal_density_method 'not measured'
_exptl_crystal_description block
_exptl_crystal_F_000 400
_exptl_crystal_size_max 0.48
_exptl_crystal_size_mid 0.41
_exptl_crystal_size_min 0.29
_refine_diff_density_max 0.150
_refine_diff_density_min -0.144
_refine_diff_density_rms 0.040
_refine_ls_abs_structure_details 'Flack H D (1983), Acta Cryst. A39, 876-881'
_refine_ls_abs_structure_Flack 0(10)
_refine_ls_extinction_method none
_refine_ls_goodness_of_fit_ref 1.201
_refine_ls_hydrogen_treatment mixed
_refine_ls_matrix_type full
_refine_ls_number_parameters 127
_refine_ls_number_reflns 877
_refine_ls_number_restraints 0
_refine_ls_restrained_S_all 1.201
_refine_ls_R_factor_all 0.0297
_refine_ls_R_factor_gt 0.0295
_refine_ls_shift/su_max 0.011
_refine_ls_shift/su_mean 0.000
_refine_ls_structure_factor_coef Fsqd
_refine_ls_weighting_details 'calc w=1/[\s^2^(Fo^2^)+(0.0485P)^2^+0.1299P] where P=(Fo^2^+2Fc^2^)/3'
_refine_ls_weighting_scheme calc
_refine_ls_wR_factor_gt 0.0830
_refine_ls_wR_factor_ref 0.0831
_reflns_number_gt 871
_reflns_number_total 877
_reflns_threshold_expression >2sigma(I)
_cod_data_source_file c4ob00950a2.cif
_cod_data_source_block ap45m
_cod_depositor_comments
;
The following automatic conversions were performed:

'_symmetry_cell_setting' value 'Orthorhombic' changed to
'orthorhombic' according to
/usr/data/users/saulius/crontab/automatic-downloads/rss-feeds/RSC/lib/dictionaries/cif_core.dic
dictionary named 'cif_core.dic' version 2.4.2 from 2011-04-26.

Automatic conversion script
Id: cif_fix_values 2281 2013-09-26 08:29:07Z andrius 

 Adding full bibliography for 7153863.cif.
;
_cod_original_sg_symbol_H-M 'P2(1)2(1)2(1) '
_cod_database_code 7153863

loop_
_symmetry_equiv_pos_as_xyz
'x, y, z'
'-x+1/2, -y, z+1/2'
'-x, y+1/2, -z+1/2'
'x+1/2, -y+1/2, -z'

loop_
_atom_site_label
_atom_site_type_symbol
_atom_site_fract_x
_atom_site_fract_y
_atom_site_fract_z
_atom_site_U_iso_or_equiv
_atom_site_adp_type
_atom_site_occupancy
_atom_site_symmetry_multiplicity
_atom_site_calc_flag
_atom_site_refinement_flags
O3 O -0.0431(2) 0.5772(2) 0.90452(11) 0.0448(4) Uani 1 1 d .
O1 O 0.4687(2) 0.70912(18) 0.90271(9) 0.0391(4) Uani 1 1 d .
C6 C 0.2426(3) 0.4269(3) 0.92856(14) 0.0369(5) Uani 1 1 d .
O2 O 0.7092(2) 0.8013(2) 0.81820(11) 0.0459(4) Uani 1 1 d .
O6 O 0.2272(3) 0.43897(19) 1.01537(10) 0.0488(4) Uani 1 1 d .
O4 O 0.1886(3) 0.5679(2) 0.79182(10) 0.0471(4) Uani 1 1 d .
O5 O 0.3111(3) 0.3137(2) 0.89019(11) 0.0589(5) Uani 1 1 d .
C1 C 0.5384(3) 0.8095(2) 0.84108(13) 0.0349(4) Uani 1 1 d .
C5 C 0.1577(3) 0.5774(3) 0.88227(13) 0.0345(4) Uani 1 1 d .
C4 C 0.2584(3) 0.7318(3) 0.91542(15) 0.0378(5) Uani 1 1 d .
H4 H 0.2305 0.7463 0.9786 0.045 Uiso 1 1 calc R
C3 C 0.2056(4) 0.8873(3) 0.8655(2) 0.0530(6) Uani 1 1 d .
H3A H 0.0885 0.8713 0.8295 0.064 Uiso 1 1 calc R
H3B H 0.1818 0.9764 0.9064 0.064 Uiso 1 1 calc R
C2 C 0.3820(3) 0.9217(3) 0.80855(18) 0.0492(6) Uani 1 1 d .
H2A H 0.3525 0.9006 0.7468 0.059 Uiso 1 1 calc R
H2B H 0.4232 1.0344 0.8147 0.059 Uiso 1 1 calc R
C7 C 0.2962(4) 0.3013(3) 1.06694(18) 0.0574(6) Uani 1 1 d .
H7A H 0.4325 0.2806 1.0535 0.086 Uiso 1 1 calc R
H7B H 0.2189 0.2068 1.0526 0.086 Uiso 1 1 calc R
H7C H 0.2828 0.3252 1.1289 0.086 Uiso 1 1 calc R
H3O H -0.108(4) 0.643(3) 0.8740(18) 0.049(8) Uiso 1 1 d .
H4O H 0.194(5) 0.482(4) 0.7748(19) 0.054(9) Uiso 1 1 d .

loop_
_atom_site_aniso_label
_atom_site_aniso_U_11
_atom_site_aniso_U_22
_atom_site_aniso_U_33
_atom_site_aniso_U_23
_atom_site_aniso_U_13
_atom_site_aniso_U_12
O3 0.0303(7) 0.0433(8) 0.0609(9) 0.0105(8) 0.0024(7) 0.0015(7)
O1 0.0314(7) 0.0403(7) 0.0456(7) 0.0103(7) 0.0001(6) -0.0013(6)
C6 0.0309(10) 0.0364(10) 0.0433(10) 0.0008(9) -0.0005(8) -0.0001(9)
O2 0.0328(8) 0.0523(9) 0.0526(8) 0.0125(8) 0.0044(6) 0.0004(8)
O6 0.0610(10) 0.0457(8) 0.0397(7) 0.0065(7) 0.0024(7) 0.0107(9)
O4 0.0617(10) 0.0439(9) 0.0358(7) -0.0029(7) -0.0007(7) 0.0086(9)
O5 0.0804(13) 0.0426(9) 0.0538(9) -0.0016(8) 0.0014(10) 0.0234(10)
C1 0.0353(10) 0.0343(10) 0.0351(9) -0.0004(8) -0.0029(8) -0.0027(9)
C5 0.0315(10) 0.0352(10) 0.0367(9) -0.0004(9) 0.0023(8) 0.0027(9)
C4 0.0345(11) 0.0362(10) 0.0427(11) -0.0040(9) 0.0080(9) 0.0009(9)
C3 0.0389(11) 0.0343(11) 0.0860(17) 0.0060(12) 0.0056(13) 0.0061(10)
C2 0.0417(12) 0.0414(12) 0.0645(13) 0.0137(12) -0.0014(11) 0.0041(10)
C7 0.0580(14) 0.0580(15) 0.0562(13) 0.0185(12) -0.0063(12) 0.0074(14)

loop_
_atom_type_symbol
_atom_type_description
_atom_type_scat_dispersion_real
_atom_type_scat_dispersion_imag
_atom_type_scat_source
C C 0.0033 0.0000 'International Tables Vol C Tables 4.2.6.8 and 6.1.1.4'
H H 0.0000 0.0000 'International Tables Vol C Tables 4.2.6.8 and 6.1.1.4'
O O 0.0106 0.0000 'International Tables Vol C Tables 4.2.6.8 and 6.1.1.4'

loop_
_geom_angle_atom_site_label_1
_geom_angle_atom_site_label_2
_geom_angle_atom_site_label_3
_geom_angle
C5 O3 H3O 112(2)
C1 O1 C4 111.24(17)
O5 C6 O6 125.0(2)
O5 C6 C5 123.7(2)
O6 C6 C5 111.31(17)
C6 O6 C7 116.74(18)
C5 O4 H4O 113(2)
O2 C1 O1 120.37(19)
O2 C1 C2 128.4(2)
O1 C1 C2 111.23(19)
O4 C5 O3 112.57(18)
O4 C5 C4 107.67(19)
O3 C5 C4 110.91(17)
O4 C5 C6 110.35(18)
O3 C5 C6 104.69(18)
C4 C5 C6 110.67(16)
O1 C4 C5 106.83(16)
O1 C4 C3 105.83(18)
C5 C4 C3 115.38(19)
O1 C4 H4 109.5
C5 C4 H4 109.5
C3 C4 H4 109.5
C2 C3 C4 104.73(19)
C2 C3 H3A 110.8
C4 C3 H3A 110.8
C2 C3 H3B 110.8
C4 C3 H3B 110.8
H3A C3 H3B 108.9
C1 C2 C3 105.15(18)
C1 C2 H2A 110.7
C3 C2 H2A 110.7
C1 C2 H2B 110.7
C3 C2 H2B 110.7
H2A C2 H2B 108.8
O6 C7 H7A 109.5
O6 C7 H7B 109.5
H7A C7 H7B 109.5
O6 C7 H7C 109.5
H7A C7 H7C 109.5
H7B C7 H7C 109.5

loop_
_geom_bond_atom_site_label_1
_geom_bond_atom_site_label_2
_geom_bond_distance
O3 C5 1.400(3)
O3 H3O 0.84(3)
O1 C1 1.330(2)
O1 C4 1.448(3)
C6 O5 1.189(3)
C6 O6 1.319(3)
C6 C5 1.532(3)
O2 C1 1.209(3)
O6 C7 1.450(3)
O4 C5 1.384(3)
O4 H4O 0.75(3)
C1 C2 1.487(3)
C5 C4 1.523(3)
C4 C3 1.525(3)
C4 H4 0.9800
C3 C2 1.499(4)
C3 H3A 0.9700
C3 H3B 0.9700
C2 H2A 0.9700
C2 H2B 0.9700
C7 H7A 0.9600
C7 H7B 0.9600
C7 H7C 0.9600
